data_2104778
loop_
_publ_author_name
'Biju, A. R.'
'Rajasekharan, M. V.'

_publ_section_title
;
 Polymorphism in the nitrate salt of the
 [Mn(acetylacetonate)~2~(H~2~O)~2~]^+^ ion
;
_journal_issue 3
_journal_name_full 'Acta Crystallographica Section B'
_journal_page_first 373
_journal_page_last 379
_journal_paper_doi 10.1107/S0108768110009961
_journal_volume 66
_journal_year 2010
_chemical_formula_sum 'C10 H22 B F4 Mn O8'
_chemical_formula_weight 412.03
_chemical_name_systematic
;
 ?
;
_space_group_IT_number 12
_symmetry_cell_setting monoclinic
_symmetry_space_group_name_Hall '-C 2y'
_symmetry_space_group_name_H-M 'C 1 2/m 1'
_atom_sites_solution_hydrogens geom
_atom_sites_solution_primary direct
_atom_sites_solution_secondary difmap
_audit_creation_method SHELXL-97
_cell_angle_alpha 90.00
_cell_angle_beta 110.5490(10)
_cell_angle_gamma 90.00
_cell_formula_units_Z 2
_cell_length_a 7.5897(6)
_cell_length_b 11.8987(10)
_cell_length_c 10.2350(8)
_cell_measurement_reflns_used 4692
_cell_measurement_temperature 100(2)
_cell_measurement_theta_max 28.21
_cell_measurement_theta_min 3.34
_cell_volume 865.49(12)
_computing_cell_refinement 'Bruker SMART'
_computing_data_collection 'Bruker SMART'
_computing_data_reduction 'Bruker SAINT'
_computing_molecular_graphics 'Bruker SHELXTL'
_computing_publication_material 'Bruker SHELXTL'
_computing_structure_refinement 'SHELXL-97 (Sheldrick, 1997)'
_computing_structure_solution 'Bruker SHELXTL'
_diffrn_ambient_temperature 100(2)
_diffrn_measured_fraction_theta_full 0.986
_diffrn_measured_fraction_theta_max 0.949
_diffrn_measurement_device_type 'CCD area detector'
_diffrn_measurement_method 'phi and omega scans'
_diffrn_radiation_monochromator graphite
_diffrn_radiation_source 'fine-focus sealed tube'
_diffrn_radiation_type MoK\a
_diffrn_radiation_wavelength 0.71073
_diffrn_reflns_av_R_equivalents 0.0178
_diffrn_reflns_av_sigmaI/netI 0.0126
_diffrn_reflns_limit_h_max 9
_diffrn_reflns_limit_h_min -10
_diffrn_reflns_limit_k_max 15
_diffrn_reflns_limit_k_min -15
_diffrn_reflns_limit_l_max 13
_diffrn_reflns_limit_l_min -13
_diffrn_reflns_number 4915
_diffrn_reflns_theta_full 25.00
_diffrn_reflns_theta_max 28.26
_diffrn_reflns_theta_min 2.13
_exptl_absorpt_coefficient_mu 0.837
_exptl_absorpt_correction_T_max 0.8505
_exptl_absorpt_correction_T_min 0.7756
_exptl_absorpt_correction_type empirical
_exptl_absorpt_process_details sadabs
_exptl_crystal_colour green
_exptl_crystal_density_diffrn 1.581
_exptl_crystal_density_method 'not measured'
_exptl_crystal_description block
_exptl_crystal_F_000 424
_exptl_crystal_size_max 0.32
_exptl_crystal_size_mid 0.23
_exptl_crystal_size_min 0.20
_refine_diff_density_max 1.347
_refine_diff_density_min -1.098
_refine_ls_extinction_coef 0.050(5)
_refine_ls_extinction_expression Fc^*^=kFc[1+0.001xFc^2^\l^3^/sin(2\q)]^-1/4^
_refine_ls_extinction_method SHELXL
_refine_ls_goodness_of_fit_ref 1.177
_refine_ls_hydrogen_treatment constr
_refine_ls_matrix_type full
_refine_ls_number_parameters 75
_refine_ls_number_reflns 1067
_refine_ls_number_restraints 1
_refine_ls_restrained_S_all 1.178
_refine_ls_R_factor_all 0.0544
_refine_ls_R_factor_gt 0.0544
_refine_ls_shift/su_max 0.000
_refine_ls_shift/su_mean 0.000
_refine_ls_structure_factor_coef Fsqd
_refine_ls_weighting_details 'calc w=1/[\s^2^(Fo^2^)+(0.0268P)^2^+7.1393P] where P=(Fo^2^+2Fc^2^)/3'
_refine_ls_weighting_scheme calc
_refine_ls_wR_factor_gt 0.1331
_refine_ls_wR_factor_ref 0.1331
_reflns_number_gt 1065
_reflns_number_total 1067
_reflns_threshold_expression >2sigma(I)
_cod_data_source_file zb5009.cif
_cod_data_source_block 5
_cod_original_sg_symbol_H-M C2/m
_cod_database_code 2104778
_cod_database_fobs_code 2104778

loop_
_symmetry_equiv_pos_as_xyz
'x, y, z'
'-x, y, -z'
'x+1/2, y+1/2, z'
'-x+1/2, y+1/2, -z'
'-x, -y, -z'
'x, -y, z'
'-x+1/2, -y+1/2, -z'
'x+1/2, -y+1/2, z'

loop_
_atom_site_type_symbol
_atom_site_label
_atom_site_fract_x
_atom_site_fract_y
_atom_site_fract_z
_atom_site_U_iso_or_equiv
_atom_site_adp_type
_atom_site_calc_flag
_atom_site_refinement_flags
_atom_site_occupancy
_atom_site_disorder_assembly
_atom_site_disorder_group
Mn Mn 0.5000 0.0000 0.0000 0.0153(3) Uani d S 1 . .
O O1 0.4734(3) 0.11587(18) 0.1210(2) 0.0192(5) Uani d . 1 . .
O O2 0.1885(4) 0.0000 -0.1068(3) 0.0207(7) Uani d S 1 . .
H H31 0.1237 0.0000 -0.0623 0.025 Uiso d SR 1 . .
H H32 0.1308 0.0000 -0.1934 0.025 Uiso d SR 1 . .
C C1 0.3949(5) 0.2101(3) 0.2949(4) 0.0259(7) Uani d . 1 . .
H H1A 0.5165 0.2484 0.3346 0.039 Uiso calc R 1 . .
H H1B 0.3459 0.1930 0.3694 0.039 Uiso calc R 1 . .
H H1C 0.3060 0.2590 0.2256 0.039 Uiso calc R 1 . .
C C2 0.4198(4) 0.1034(3) 0.2264(3) 0.0185(6) Uani d . 1 . .
C C3 0.3876(7) 0.0000 0.2779(5) 0.0222(9) Uani d S 1 . .
H H3 0.3407 0.0000 0.3526 0.027 Uiso calc SR 1 . .
F F1 0.0458(12) 0.0000 0.6182(4) 0.114(3) Uani d S 1 . .
F F3 0.1672(7) 0.0949(4) 0.5095(5) 0.0384(11) Uani d P 0.50 . .
B B 0.0602(17) 0.0000 0.5071(13) 0.031(3) Uani d SP 0.50 . .
O O3 0.5000 0.3486(3) 0.0000 0.0381(10) Uani d SGD 1 . .
H H1W 0.4676 0.2963 0.0336 0.046 Uiso d GD 1 . .

loop_
_atom_site_aniso_label
_atom_site_aniso_U_11
_atom_site_aniso_U_22
_atom_site_aniso_U_33
_atom_site_aniso_U_12
_atom_site_aniso_U_13
_atom_site_aniso_U_23
Mn 0.0183(5) 0.0140(5) 0.0150(5) 0.000 0.0074(4) 0.000
O1 0.0225(11) 0.0170(11) 0.0193(10) -0.0006(8) 0.0090(8) -0.0024(8)
O2 0.0204(16) 0.0261(17) 0.0162(15) 0.000 0.0073(12) 0.000
C1 0.0283(16) 0.0263(17) 0.0259(16) -0.0003(13) 0.0131(13) -0.0079(13)
C2 0.0153(13) 0.0229(15) 0.0167(13) 0.0010(11) 0.0047(11) -0.0032(11)
C3 0.025(2) 0.028(2) 0.018(2) 0.000 0.0112(17) 0.000
F1 0.190(7) 0.102(5) 0.016(2) 0.000 -0.007(3) 0.000
F3 0.045(3) 0.022(2) 0.054(3) 0.0002(19) 0.025(2) 0.001(2)
B 0.034(6) 0.038(6) 0.021(5) 0.000 0.009(6) 0.000
O3 0.035(2) 0.0156(17) 0.061(3) 0.000 0.0129(19) 0.000

loop_
_atom_type_symbol
_atom_type_description
_atom_type_scat_dispersion_real
_atom_type_scat_dispersion_imag
_atom_type_scat_source
C C 0.0033 0.0016 'International Tables Vol C Tables 4.2.6.8 and 6.1.1.4'
H H 0.0000 0.0000 'International Tables Vol C Tables 4.2.6.8 and 6.1.1.4'
B B 0.0013 0.0007 'International Tables Vol C Tables 4.2.6.8 and 6.1.1.4'
F F 0.0171 0.0103 'International Tables Vol C Tables 4.2.6.8 and 6.1.1.4'
Mn Mn 0.3368 0.7283 'International Tables Vol C Tables 4.2.6.8 and 6.1.1.4'
O O 0.0106 0.0060 'International Tables Vol C Tables 4.2.6.8 and 6.1.1.4'

loop_
_geom_angle_atom_site_label_1
_geom_angle_atom_site_label_2
_geom_angle_atom_site_label_3
_geom_angle_site_symmetry_1
_geom_angle_site_symmetry_3
_geom_angle
_geom_angle_publ_flag
O1 Mn O1 . 2_655 87.62(13) ?
O1 Mn O1 2_655 5_655 92.38(13) ?
O1 Mn O1 2_655 6 180.00(13) ?
O1 Mn O2 . . 89.01(9) ?
O1 Mn O2 2_655 . 90.99(9) ?
O1 Mn O2 5_655 . 90.99(9) ?
O1 Mn O2 6 . 89.01(9) ?
O1 Mn O2 . 5_655 90.99(9) ?
O2 Mn O2 . 5_655 180.0(2) ?
C2 O1 Mn . . 126.6(2) ?
Mn O2 H31 . . 119.5 ?
Mn O2 H32 . . 126.0 ?
H31 O2 H32 . . 114.5 ?
C2 C1 H1A . . 109.5 ?
C2 C1 H1B . . 109.5 ?
H1A C1 H1B . . 109.5 ?
C2 C1 H1C . . 109.5 ?
H1A C1 H1C . . 109.5 ?
H1B C1 H1C . . 109.5 ?
O1 C2 C3 . . 124.6(3) ?
O1 C2 C1 . . 115.1(3) ?
C3 C2 C1 . . 120.3(3) ?
C2 C3 C2 6 . 124.0(4) ?
C2 C3 H3 6 . 118.0 ?
C2 C3 H3 . . 118.0 ?
B B F1 5_556 . 73.4(16) ?
B B F1 5_556 5_556 64.6(15) ?
F1 B F1 . 5_556 138.0(11) ?
B B F3 5_556 . 125.1(5) ?
F1 B F3 . . 103.5(7) ?
F1 B F3 5_556 . 100.4(7) ?
B B F3 5_556 6 125.1(5) ?
F1 B F3 . 6 103.5(7) ?
F1 B F3 5_556 6 100.4(7) ?
F3 B F3 . 6 109.2(9) ?

loop_
_geom_bond_atom_site_label_1
_geom_bond_atom_site_label_2
_geom_bond_site_symmetry_2
_geom_bond_distance
_geom_bond_publ_flag
Mn O1 . 1.910(2) y
Mn O1 6 1.910(2) y
Mn O2 . 2.229(3) y
O1 C2 . 1.288(4) ?
O2 H31 . 0.7783 ?
O2 H32 . 0.8398 ?
C1 C2 . 1.494(4) ?
C1 H1A . 0.9800 ?
C1 H1B . 0.9800 ?
C1 H1C . 0.9800 ?
C2 C3 . 1.394(4) ?
C3 C2 6 1.394(4) ?
C3 H3 . 0.9500 ?
F1 B . 1.181(13) ?
F1 B 5_556 1.252(13) ?
F3 B . 1.386(8) ?
B F3 6 1.386(8) ?
O3 H1W . 0.7906 ?
O3 H1W . 0.7906 ?
